data_7235806
loop_
_publ_author_name
'Xu, Xinxin'
'Gao, Xin'
'Lu, Tingting'
'Liu, Xiaoxia'
'Wang, Xiuli'

_publ_section_title
;
 Hybrid material based on a coordination-complex-modified polyoxometalate
 nanorod (CC/POMNR) and PPy: a new visible light activated and highly
 efficient photocatalyst
;
_journal_issue 1
_journal_name_full 'Journal of Materials Chemistry A'
_journal_page_first 198
_journal_paper_doi 10.1039/C4TA05071A
_journal_volume 3
_journal_year 2015
_chemical_formula_sum 'C48 H52 Mo5 N12 O29 P2 Zn'
_chemical_formula_weight 1868.03
_space_group_IT_number 14
_space_group_name_Hall '-P 2ybc'
_space_group_name_H-M_alt 'P 1 21/c 1'
_symmetry_cell_setting monoclinic
_symmetry_space_group_name_H-M 'P 1 21/c 1'
_atom_sites_solution_hydrogens geom
_atom_sites_solution_primary direct
_atom_sites_solution_secondary difmap
_audit_creation_method SHELXL-97
_cell_angle_alpha 90.00
_cell_angle_beta 90.5890(10)
_cell_angle_gamma 90.00
_cell_formula_units_Z 4
_cell_length_a 10.1704(6)
_cell_length_b 21.3474(12)
_cell_length_c 29.3979(16)
_cell_measurement_reflns_used 35473
_cell_measurement_temperature 293(2)
_cell_measurement_theta_max 25.00
_cell_measurement_theta_min 1.68
_cell_volume 6382.3(6)
_computing_cell_refinement 'SAINT (Bruker, 1999)'
_computing_data_collection 'SMART (Bruker, 1997)'
_computing_data_reduction SAINT
_computing_molecular_graphics 'SHELXTL-PLUS (Sheldrick, 1990)'
_computing_publication_material SHELXL-97
_computing_structure_refinement 'SHELXL-97 (Sheldrick, 1997)'
_computing_structure_solution 'SHELXS-97 (Sheldrick, 1990)'
_diffrn_ambient_temperature 293(2)
_diffrn_measured_fraction_theta_full 0.986
_diffrn_measured_fraction_theta_max 0.986
_diffrn_measurement_device_type 'Bruker APEX CCD area-detector'
_diffrn_measurement_method '\w scans'
_diffrn_radiation_monochromator graphite
_diffrn_radiation_source 'fine-focus sealed tube'
_diffrn_radiation_type MoK\a
_diffrn_radiation_wavelength 0.71073
_diffrn_reflns_av_R_equivalents 0.0415
_diffrn_reflns_av_sigmaI/netI 0.0450
_diffrn_reflns_limit_h_max 11
_diffrn_reflns_limit_h_min -12
_diffrn_reflns_limit_k_max 25
_diffrn_reflns_limit_k_min -21
_diffrn_reflns_limit_l_max 34
_diffrn_reflns_limit_l_min -34
_diffrn_reflns_number 35473
_diffrn_reflns_theta_full 25.00
_diffrn_reflns_theta_max 25.00
_diffrn_reflns_theta_min 1.68
_exptl_absorpt_coefficient_mu 1.469
_exptl_absorpt_correction_T_max 0.863
_exptl_absorpt_correction_T_min 0.641
_exptl_absorpt_correction_type multi-scan
_exptl_absorpt_process_details 'SADABS (Sheldrick, 1996)'
_exptl_crystal_colour yellow
_exptl_crystal_density_diffrn 1.944
_exptl_crystal_density_method 'not measured'
_exptl_crystal_description sheet
_exptl_crystal_F_000 3704
_exptl_crystal_size_max 0.31
_exptl_crystal_size_mid 0.29
_exptl_crystal_size_min 0.1
_refine_diff_density_max 3.781
_refine_diff_density_min -0.772
_refine_diff_density_rms 0.175
_refine_ls_extinction_method none
_refine_ls_goodness_of_fit_ref 1.108
_refine_ls_hydrogen_treatment mixed
_refine_ls_matrix_type full
_refine_ls_number_parameters 865
_refine_ls_number_reflns 11070
_refine_ls_number_restraints 18
_refine_ls_restrained_S_all 1.107
_refine_ls_R_factor_all 0.0637
_refine_ls_R_factor_gt 0.0523
_refine_ls_shift/su_max 0.047
_refine_ls_shift/su_mean 0.001
_refine_ls_structure_factor_coef Fsqd
_refine_ls_weighting_details 'calc w=1/[\s^2^(Fo^2^)+(0.1000P)^2^+0.0000P] where P=(Fo^2^+2Fc^2^)/3'
_refine_ls_weighting_scheme calc
_refine_ls_wR_factor_gt 0.1465
_refine_ls_wR_factor_ref 0.1564
_reflns_number_gt 9213
_reflns_number_total 11070
_reflns_threshold_expression >2sigma(I)
_cod_data_source_file c4ta05071a2.cif
_cod_data_source_block ZnP2Mo5
_cod_depositor_comments
;
The following automatic conversions were performed:

data item '_symmetry_cell_setting' value 'Monoclinic' was changed to
'monoclinic' in accordance with the
/home/saulius/struct/COD-crude-data/automatic-downloads/DataCite-retrospective/RSC/depositions/lib/dictionaries/cif_core.dic
dictionary named 'cif_core.dic' version 2.4.2 last updated on
2011-04-26.

Automatic conversion script
Id: cif_fix_values 6909 2019-04-08 15:41:33Z antanas 
;
_cod_original_sg_symbol_H-M P21/c
_cod_database_code 7235806

loop_
_symmetry_equiv_pos_as_xyz
'x, y, z'
'-x, y+1/2, -z+1/2'
'-x, -y, -z'
'x, -y-1/2, z-1/2'

loop_
_atom_site_label
_atom_site_type_symbol
_atom_site_fract_x
_atom_site_fract_y
_atom_site_fract_z
_atom_site_U_iso_or_equiv
_atom_site_adp_type
_atom_site_occupancy
_atom_site_symmetry_multiplicity
_atom_site_calc_flag
_atom_site_refinement_flags
Mo1 Mo 0.24687(5) 0.15513(2) 0.420605(17) 0.01788(15) Uani 1 1 d .
Mo2 Mo 0.23194(5) 0.08182(2) 0.318443(17) 0.01650(14) Uani 1 1 d .
Mo4 Mo 0.29769(5) 0.33237(2) 0.284027(18) 0.02002(15) Uani 1 1 d .
Mo5 Mo 0.22997(5) 0.32258(2) 0.395755(17) 0.02119(15) Uani 1 1 d .
Mo3 Mo 0.27579(5) 0.18949(2) 0.236359(17) 0.01761(15) Uani 1 1 d .
Zn1 Zn -0.24312(7) 0.17666(3) 0.33272(2) 0.02150(18) Uani 1 1 d .
P1 P 0.44400(14) 0.20912(7) 0.33813(5) 0.0155(3) Uani 1 1 d .
P2 P 0.06975(15) 0.22158(7) 0.32728(5) 0.0171(3) Uani 1 1 d .
O23 O 0.1750(4) 0.12174(19) 0.26119(13) 0.0207(9) Uani 1 1 d .
O9 O 0.2404(4) 0.2425(2) 0.42631(13) 0.0232(9) Uani 1 1 d .
O22 O -0.0639(4) 0.1980(2) 0.31139(14) 0.0234(9) Uani 1 1 d .
O21 O 0.3671(4) 0.27237(18) 0.33921(13) 0.0204(9) Uani 1 1 d .
O20 O 0.4346(4) 0.3780(2) 0.28121(15) 0.0278(10) Uani 1 1 d .
O19 O 0.2177(4) 0.36662(19) 0.33873(14) 0.0246(10) Uani 1 1 d .
O18 O 0.3685(4) 0.26595(18) 0.24647(13) 0.0195(9) Uani 1 1 d .
O17 O 0.1505(4) 0.24619(19) 0.28616(13) 0.0196(9) Uani 1 1 d .
O16 O 0.4367(4) 0.18138(18) 0.38596(13) 0.0175(9) Uani 1 1 d .
O15 O 0.3973(4) 0.1490(2) 0.20924(14) 0.0251(10) Uani 1 1 d .
N4 N -0.2562(5) 0.1106(2) 0.27463(17) 0.0212(11) Uani 1 1 d .
O14 O 0.0608(4) 0.27315(19) 0.36276(14) 0.0221(9) Uani 1 1 d .
O13 O 0.0951(4) 0.1357(2) 0.44095(15) 0.0276(10) Uani 1 1 d .
N3 N -0.5880(5) 0.0002(2) 0.42903(16) 0.0201(11) Uani 1 1 d .
H3B H -0.6108 0.0314 0.4122 0.024 Uiso 1 1 calc R
O12 O 0.1169(5) 0.3627(2) 0.42637(15) 0.0288(10) Uani 1 1 d .
O11 O 0.2835(4) 0.08190(18) 0.38203(13) 0.0192(9) Uani 1 1 d .
N6 N -0.0359(5) -0.0457(2) 0.18103(18) 0.0254(12) Uani 1 1 d .
H6A H -0.1017 -0.0700 0.1755 0.031 Uiso 1 1 calc R
C14 C -0.1490(6) 0.0867(3) 0.2542(2) 0.0217(13) Uani 1 1 d .
H14A H -0.0675 0.1051 0.2596 0.026 Uiso 1 1 calc R
O10 O 0.3462(4) 0.1343(2) 0.46597(14) 0.0273(10) Uani 1 1 d .
N2 N -0.4682(5) -0.0702(2) 0.46303(18) 0.0252(12) Uani 1 1 d .
O24 O -0.1959(5) 0.2284(2) 0.39253(16) 0.0337(11) Uani 1 1 d D
C5 C -0.2291(7) -0.0229(3) 0.4163(2) 0.0289(15) Uani 1 1 d .
H5A H -0.2208 -0.0620 0.4301 0.035 Uiso 1 1 calc R
O8 O 0.0966(4) 0.0340(2) 0.32027(15) 0.0262(10) Uani 1 1 d .
N1 N -0.2529(5) 0.0931(2) 0.37400(17) 0.0231(12) Uani 1 1 d .
O7 O 0.3740(4) 0.16379(18) 0.30409(13) 0.0160(8) Uani 1 1 d .
C8 C -0.6535(7) -0.1233(3) 0.5061(2) 0.0273(15) Uani 1 1 d .
H8A H -0.6028 -0.1533 0.5212 0.033 Uiso 1 1 calc R
C17 C -0.2835(6) 0.0096(3) 0.2168(2) 0.0279(15) Uani 1 1 d .
H17A H -0.2935 -0.0242 0.1972 0.034 Uiso 1 1 calc R
O6 O 0.1726(4) 0.2105(2) 0.19237(14) 0.0305(11) Uani 1 1 d .
C18 C -0.0403(6) 0.0082(3) 0.2042(2) 0.0211(13) Uani 1 1 d .
C24 C 0.0934(6) -0.0559(3) 0.1674(2) 0.0245(14) Uani 1 1 d .
O5 O 0.3766(5) 0.3527(2) 0.41588(16) 0.0341(11) Uani 1 1 d .
C13 C -0.1570(6) 0.0348(3) 0.2249(2) 0.0220(13) Uani 1 1 d .
O4 O 0.3518(4) 0.0334(2) 0.29928(15) 0.0282(10) Uani 1 1 d .
C1 C -0.3507(6) 0.0070(3) 0.41370(19) 0.0200(13) Uani 1 1 d .
C3 C -0.1369(6) 0.0652(3) 0.3782(2) 0.0243(14) Uani 1 1 d .
H3A H -0.0632 0.0861 0.3674 0.029 Uiso 1 1 calc R
O3 O 0.1869(4) 0.3683(2) 0.24782(15) 0.0301(11) Uani 1 1 d .
N5 N 0.0808(5) 0.0326(2) 0.20668(17) 0.0212(11) Uani 1 1 d .
C20 C 0.3006(7) -0.0022(3) 0.1761(3) 0.0356(17) Uani 1 1 d .
H20A H 0.3499 0.0313 0.1871 0.043 Uiso 1 1 calc R
C19 C 0.1662(6) -0.0063(3) 0.1836(2) 0.0258(14) Uani 1 1 d .
C15 C -0.3731(7) 0.0847(3) 0.2660(2) 0.0279(15) Uani 1 1 d .
H15A H -0.4473 0.1011 0.2799 0.033 Uiso 1 1 calc R
C2 C -0.3574(6) 0.0650(3) 0.39137(19) 0.0201(13) Uani 1 1 d .
H2A H -0.4387 0.0846 0.3886 0.024 Uiso 1 1 calc R
C16 C -0.3873(6) 0.0336(3) 0.2368(2) 0.0293(15) Uani 1 1 d .
H16A H -0.4701 0.0166 0.2313 0.035 Uiso 1 1 calc R
C11 C -0.8073(7) -0.0294(3) 0.4620(2) 0.0302(15) Uani 1 1 d .
H11A H -0.8565 0.0023 0.4485 0.036 Uiso 1 1 calc R
C7 C -0.5976(6) -0.0807(3) 0.4770(2) 0.0227(14) Uani 1 1 d .
C23 C 0.1493(7) -0.1064(3) 0.1437(2) 0.0316(16) Uani 1 1 d .
H23A H 0.1004 -0.1405 0.1335 0.038 Uiso 1 1 calc R
C12 C -0.6737(6) -0.0355(3) 0.4550(2) 0.0213(13) Uani 1 1 d .
C6 C -0.4667(6) -0.0207(3) 0.4339(2) 0.0187(12) Uani 1 1 d .
C21 C 0.3570(7) -0.0491(4) 0.1520(2) 0.0384(18) Uani 1 1 d .
H21A H 0.4460 -0.0467 0.1453 0.046 Uiso 1 1 calc R
C9 C -0.7858(8) -0.1198(3) 0.5121(2) 0.0341(17) Uani 1 1 d .
H9A H -0.8262 -0.1488 0.5310 0.041 Uiso 1 1 calc R
C10 C -0.8637(7) -0.0738(3) 0.4906(2) 0.0315(16) Uani 1 1 d .
H10A H -0.9538 -0.0730 0.4956 0.038 Uiso 1 1 calc R
N9 N 0.2743(6) 0.8121(3) 0.40208(18) 0.0286(13) Uani 1 1 d .
H9B H 0.1923 0.8218 0.4009 0.034 Uiso 1 1 calc R
C35 C 0.3756(8) 0.8900(3) 0.3474(2) 0.0358(17) Uani 1 1 d .
H35A H 0.2994 0.9118 0.3396 0.043 Uiso 1 1 calc R
C25 C 0.2538(8) 0.7249(3) 0.4578(2) 0.0368(17) Uani 1 1 d .
C31 C 0.4898(7) 0.8081(3) 0.3904(2) 0.0315(16) Uani 1 1 d .
N8 N 0.4572(6) 0.7625(3) 0.4217(2) 0.0374(14) Uani 1 1 d .
H8B H 0.5102 0.7365 0.4347 0.045 Uiso 1 1 calc R
C30 C 0.3287(7) 0.7663(3) 0.4277(2) 0.0323(16) Uani 1 1 d .
C36 C 0.3741(7) 0.8407(3) 0.3782(2) 0.0287(15) Uani 1 1 d .
C32 C 0.6090(8) 0.8238(4) 0.3719(3) 0.0434(19) Uani 1 1 d .
H32A H 0.6854 0.8024 0.3799 0.052 Uiso 1 1 calc R
C34 C 0.4941(8) 0.9049(4) 0.3291(2) 0.0422(19) Uani 1 1 d .
H34A H 0.4984 0.9375 0.3082 0.051 Uiso 1 1 calc R
C29 C 0.1257(8) 0.7368(4) 0.4690(3) 0.0410(18) Uani 1 1 d .
H29A H 0.0831 0.7718 0.4570 0.049 Uiso 1 1 calc R
C42 C 0.1665(7) 0.6757(3) 0.3435(2) 0.0324(16) Uani 1 1 d .
N10 N 0.1607(7) 0.8088(3) 0.2588(2) 0.0514(18) Uani 1 1 d .
H10B H 0.1064 0.8339 0.2455 0.062 Uiso 1 1 calc R
N12 N 0.2449(8) 0.6344(3) 0.3611(2) 0.0507(18) Uani 1 1 d .
H12A H 0.3284 0.6316 0.3571 0.061 Uiso 1 1 calc R
C40 C 0.3732(6) 0.7728(3) 0.2708(2) 0.0223(14) Uani 1 1 d .
H40A H 0.4624 0.7757 0.2644 0.027 Uiso 1 1 calc R
C41 C 0.3354(6) 0.7309(4) 0.3001(3) 0.0357(18) Uani 1 1 d .
H41A H 0.3976 0.7049 0.3139 0.043 Uiso 1 1 calc R
C38 C 0.1165(6) 0.7648(3) 0.2899(2) 0.0287(15) Uani 1 1 d .
H38A H 0.0274 0.7626 0.2965 0.034 Uiso 1 1 calc R
C37 C 0.2043(6) 0.7244(3) 0.3111(2) 0.0248(14) Uani 1 1 d .
N11 N 0.0420(7) 0.6669(3) 0.3573(2) 0.0494(18) Uani 1 1 d .
H11B H -0.0246 0.6895 0.3496 0.059 Uiso 1 1 calc R
C4 C -0.1198(7) 0.0069(3) 0.3977(2) 0.0325(16) Uani 1 1 d .
H4A H -0.0375 -0.0121 0.3984 0.039 Uiso 1 1 calc R
C39 C 0.2909(7) 0.8114(4) 0.2496(2) 0.0371(18) Uani 1 1 d .
H39A H 0.3224 0.8401 0.2286 0.045 Uiso 1 1 calc R
N7 N 0.2506(8) 0.6343(3) 0.5034(2) 0.0529(19) Uani 1 1 d .
H7A H 0.2896 0.6015 0.5137 0.063 Uiso 1 1 calc R
C33 C 0.6108(8) 0.8726(4) 0.3409(2) 0.045(2) Uani 1 1 d .
H33A H 0.6897 0.8842 0.3276 0.054 Uiso 1 1 calc R
C22 C 0.2844(7) -0.1010(4) 0.1369(3) 0.0395(18) Uani 1 1 d .
H22A H 0.3279 -0.1331 0.1218 0.047 Uiso 1 1 calc R
C28 C 0.0593(9) 0.6972(4) 0.4981(3) 0.054(2) Uani 1 1 d .
H28A H -0.0277 0.7050 0.5057 0.064 Uiso 1 1 calc R
C26 C 0.3167(9) 0.6725(4) 0.4755(3) 0.0432(19) Uani 1 1 d .
H26A H 0.4035 0.6640 0.4681 0.052 Uiso 1 1 calc R
C27 C 0.1252(10) 0.6454(4) 0.5158(3) 0.053(2) Uani 1 1 d .
H27A H 0.0834 0.6186 0.5360 0.063 Uiso 1 1 calc R
C48 C 0.1678(14) 0.5955(4) 0.3875(3) 0.069(3) Uani 1 1 d .
C43 C 0.0390(12) 0.6156(5) 0.3859(3) 0.062(3) Uani 1 1 d .
C44 C -0.0613(15) 0.5843(6) 0.4081(4) 0.104(5) Uani 1 1 d .
H44A H -0.1492 0.5959 0.4055 0.125 Uiso 1 1 calc R
O2 O 0.1472(4) 0.16611(18) 0.35008(13) 0.0177(9) Uiso 1 1 d .
O1W O 0.5814(5) 0.2648(2) 0.43834(17) 0.0356(11) Uiso 1 1 d D
O2W O 0.0070(6) 0.4136(3) 0.1852(2) 0.0512(14) Uiso 1 1 d D
O3W O 0.1507(6) 0.1659(3) 0.5394(2) 0.0568(16) Uiso 1 1 d D
O4W O 0.0123(6) 0.8336(3) 0.3859(2) 0.0593(16) Uiso 1 1 d D
O5W O 0.6815(6) 0.7308(3) 0.4762(2) 0.0569(16) Uiso 1 1 d D
C46 C 0.0829(13) 0.5148(6) 0.4354(4) 0.090(4) Uiso 1 1 d .
H46A H 0.0987 0.4780 0.4516 0.107 Uiso 1 1 calc R
C47 C 0.1991(14) 0.5419(6) 0.4125(5) 0.098(4) Uiso 1 1 d .
H47A H 0.2833 0.5250 0.4145 0.118 Uiso 1 1 calc R
C45 C -0.0167(14) 0.5315(6) 0.4361(4) 0.092(4) Uiso 1 1 d .
H45A H -0.0766 0.5117 0.4551 0.111 Uiso 1 1 calc R
O1 O 0.5855(4) 0.21883(19) 0.32308(14) 0.0211(9) Uani 1 1 d .
H5 H 0.081(3) 0.411(3) 0.1738(17) 0.032 Uiso 1 1 d D
H6 H 0.008(5) 0.399(3) 0.2116(9) 0.032 Uiso 1 1 d D
H9 H 0.023(5) 0.859(2) 0.4075(15) 0.032 Uiso 1 1 d D
H10 H -0.061(3) 0.816(3) 0.389(2) 0.032 Uiso 1 1 d D
H3 H 0.542(5) 0.2336(17) 0.427(2) 0.032 Uiso 1 1 d D
H4 H 0.526(4) 0.2927(18) 0.444(2) 0.032 Uiso 1 1 d D
H7 H 0.208(4) 0.1942(18) 0.539(2) 0.032 Uiso 1 1 d D
H11 H 0.621(4) 0.705(2) 0.471(2) 0.032 Uiso 1 1 d D
H8 H 0.178(5) 0.1342(16) 0.526(2) 0.032 Uiso 1 1 d D
H12 H 0.739(4) 0.713(2) 0.4925(19) 0.032 Uiso 1 1 d D
H1 H -0.267(4) 0.241(3) 0.403(2) 0.032 Uiso 1 1 d D
H2 H -0.169(5) 0.254(2) 0.3731(18) 0.032 Uiso 1 1 d D

loop_
_atom_site_aniso_label
_atom_site_aniso_U_11
_atom_site_aniso_U_22
_atom_site_aniso_U_33
_atom_site_aniso_U_23
_atom_site_aniso_U_13
_atom_site_aniso_U_12
Mo1 0.0189(3) 0.0179(3) 0.0168(3) 0.0048(2) 0.0009(2) 0.0033(2)
Mo2 0.0134(3) 0.0150(3) 0.0212(3) -0.0002(2) 0.0023(2) -0.00033(19)
Mo4 0.0223(3) 0.0162(3) 0.0217(3) 0.0050(2) 0.0055(2) 0.0051(2)
Mo5 0.0287(3) 0.0153(3) 0.0196(3) 0.0005(2) 0.0023(2) 0.0042(2)
Mo3 0.0142(3) 0.0225(3) 0.0162(3) 0.0002(2) 0.0020(2) 0.0000(2)
Zn1 0.0169(4) 0.0236(4) 0.0241(4) -0.0003(3) 0.0020(3) 0.0010(3)
P1 0.0131(7) 0.0145(8) 0.0189(7) 0.0016(6) -0.0011(6) 0.0006(6)
P2 0.0144(7) 0.0186(8) 0.0182(7) 0.0025(6) 0.0024(6) 0.0042(6)
O23 0.018(2) 0.024(2) 0.020(2) -0.0030(18) 0.0001(17) -0.0029(18)
O9 0.030(2) 0.021(2) 0.019(2) 0.0000(17) -0.0002(18) 0.0023(18)
O22 0.015(2) 0.030(2) 0.026(2) 0.0003(19) 0.0018(18) 0.0017(18)
O21 0.025(2) 0.015(2) 0.021(2) -0.0016(17) 0.0013(17) 0.0041(17)
O20 0.028(2) 0.018(2) 0.038(3) 0.002(2) 0.010(2) -0.0020(19)
O19 0.030(2) 0.020(2) 0.025(2) 0.0064(18) 0.0070(19) 0.0084(19)
O18 0.021(2) 0.017(2) 0.020(2) -0.0001(17) 0.0062(17) 0.0001(17)
O17 0.017(2) 0.023(2) 0.019(2) 0.0036(17) 0.0024(16) 0.0046(17)
O16 0.018(2) 0.018(2) 0.016(2) 0.0037(16) -0.0021(16) -0.0020(16)
O15 0.021(2) 0.025(2) 0.029(2) -0.0026(19) 0.0047(19) -0.0052(18)
N4 0.024(3) 0.017(3) 0.023(3) -0.002(2) 0.002(2) 0.001(2)
O14 0.021(2) 0.022(2) 0.023(2) 0.0028(18) 0.0008(17) 0.0053(18)
O13 0.025(2) 0.030(3) 0.028(2) 0.007(2) 0.0002(19) -0.001(2)
N3 0.020(3) 0.022(3) 0.018(2) 0.005(2) 0.000(2) 0.002(2)
O12 0.037(3) 0.020(2) 0.030(2) -0.0041(19) 0.008(2) 0.005(2)
O11 0.019(2) 0.016(2) 0.022(2) 0.0041(17) -0.0021(17) 0.0015(17)
N6 0.030(3) 0.017(3) 0.030(3) -0.004(2) 0.003(2) 0.001(2)
C14 0.021(3) 0.024(3) 0.020(3) 0.003(3) -0.003(2) 0.001(3)
O10 0.025(2) 0.030(3) 0.027(2) 0.006(2) -0.0042(19) 0.0055(19)
N2 0.029(3) 0.021(3) 0.025(3) 0.000(2) -0.007(2) 0.004(2)
O24 0.033(3) 0.033(3) 0.036(3) -0.005(2) 0.010(2) -0.005(2)
C5 0.036(4) 0.020(3) 0.030(4) -0.001(3) -0.001(3) 0.008(3)
O8 0.021(2) 0.022(2) 0.035(3) -0.002(2) 0.0023(19) -0.0060(18)
N1 0.021(3) 0.026(3) 0.023(3) -0.002(2) -0.002(2) 0.004(2)
O7 0.011(2) 0.015(2) 0.022(2) 0.0002(16) -0.0002(16) -0.0006(16)
C8 0.039(4) 0.024(4) 0.020(3) 0.005(3) 0.000(3) -0.004(3)
C17 0.028(4) 0.018(3) 0.038(4) -0.003(3) -0.006(3) -0.003(3)
O6 0.021(2) 0.050(3) 0.021(2) 0.005(2) -0.0013(18) 0.002(2)
C18 0.025(3) 0.013(3) 0.025(3) 0.001(2) 0.001(3) -0.001(2)
C24 0.022(3) 0.027(4) 0.025(3) -0.002(3) 0.004(3) -0.005(3)
O5 0.038(3) 0.028(3) 0.036(3) -0.006(2) -0.001(2) 0.004(2)
C13 0.026(3) 0.018(3) 0.022(3) 0.001(3) 0.004(3) 0.008(3)
O4 0.027(2) 0.020(2) 0.039(3) -0.004(2) 0.011(2) 0.0018(19)
C1 0.025(3) 0.017(3) 0.018(3) 0.000(2) -0.005(2) 0.001(2)
C3 0.022(3) 0.030(4) 0.021(3) 0.000(3) 0.006(3) -0.002(3)
O3 0.031(3) 0.035(3) 0.025(2) 0.013(2) 0.007(2) 0.017(2)
N5 0.021(3) 0.017(3) 0.025(3) -0.002(2) -0.003(2) -0.004(2)
C20 0.022(4) 0.036(4) 0.049(4) -0.009(3) -0.001(3) -0.001(3)
C19 0.026(3) 0.023(3) 0.028(3) 0.000(3) 0.001(3) -0.003(3)
C15 0.027(4) 0.028(4) 0.029(4) 0.001(3) -0.001(3) 0.004(3)
C2 0.016(3) 0.022(3) 0.022(3) -0.001(3) 0.001(2) 0.001(2)
C16 0.021(3) 0.025(4) 0.042(4) -0.004(3) 0.003(3) -0.003(3)
C11 0.033(4) 0.028(4) 0.030(4) 0.001(3) -0.002(3) -0.004(3)
C7 0.031(4) 0.019(3) 0.019(3) -0.002(2) -0.003(3) -0.001(3)
C23 0.027(4) 0.032(4) 0.036(4) -0.010(3) 0.007(3) -0.005(3)
C12 0.021(3) 0.021(3) 0.022(3) -0.003(3) -0.001(2) -0.003(3)
C6 0.022(3) 0.013(3) 0.021(3) 0.001(2) -0.002(2) 0.001(2)
C21 0.028(4) 0.047(5) 0.041(4) -0.012(4) 0.009(3) -0.008(3)
C9 0.054(5) 0.021(4) 0.027(4) -0.002(3) 0.005(3) -0.017(3)
C10 0.033(4) 0.031(4) 0.031(4) -0.006(3) 0.008(3) -0.009(3)
N9 0.033(3) 0.030(3) 0.023(3) -0.003(2) 0.002(2) -0.002(3)
C35 0.049(5) 0.028(4) 0.030(4) -0.006(3) 0.002(3) 0.003(3)
C25 0.048(5) 0.035(4) 0.028(4) -0.008(3) 0.000(3) -0.008(4)
C31 0.039(4) 0.032(4) 0.024(3) -0.004(3) 0.004(3) 0.000(3)
N8 0.041(4) 0.037(4) 0.035(3) 0.003(3) 0.001(3) 0.000(3)
C30 0.037(4) 0.032(4) 0.028(4) -0.005(3) -0.004(3) -0.005(3)
C36 0.036(4) 0.026(4) 0.024(3) -0.010(3) 0.006(3) 0.002(3)
C32 0.044(5) 0.047(5) 0.039(4) -0.006(4) 0.005(4) 0.000(4)
C34 0.060(5) 0.039(4) 0.028(4) -0.005(3) 0.010(4) -0.006(4)
C29 0.045(5) 0.035(4) 0.042(4) 0.007(3) 0.004(4) -0.005(3)
C42 0.043(4) 0.030(4) 0.024(3) -0.003(3) -0.007(3) 0.000(3)
N10 0.057(5) 0.052(4) 0.045(4) 0.001(3) 0.001(4) -0.002(4)
N12 0.066(5) 0.043(4) 0.042(4) -0.014(3) -0.007(3) 0.017(4)
C40 0.013(3) 0.029(4) 0.025(3) -0.017(3) 0.012(2) -0.004(3)
C41 0.019(4) 0.044(5) 0.045(4) -0.019(4) 0.000(3) 0.006(3)
C38 0.019(3) 0.037(4) 0.030(3) -0.003(3) -0.002(3) 0.000(3)
C37 0.025(3) 0.024(3) 0.025(3) -0.012(3) 0.001(3) 0.002(3)
N11 0.046(4) 0.059(5) 0.043(4) 0.010(3) -0.008(3) -0.027(3)
C4 0.027(4) 0.036(4) 0.034(4) -0.005(3) 0.000(3) 0.012(3)
C39 0.037(4) 0.040(4) 0.034(4) -0.010(3) 0.019(3) -0.021(4)
N7 0.088(6) 0.038(4) 0.032(4) 0.009(3) 0.011(4) 0.008(4)
C33 0.044(5) 0.061(6) 0.030(4) -0.014(4) 0.012(3) -0.014(4)
C22 0.038(4) 0.038(4) 0.043(4) -0.013(3) 0.022(3) 0.004(3)
C28 0.053(5) 0.054(6) 0.054(5) 0.001(4) 0.018(4) -0.006(4)
C26 0.055(5) 0.038(4) 0.037(4) -0.004(4) 0.009(4) 0.001(4)
C27 0.077(7) 0.041(5) 0.039(5) -0.002(4) 0.019(4) -0.019(5)
C48 0.155(12) 0.025(4) 0.026(4) -0.005(3) -0.016(6) -0.024(6)
C43 0.095(8) 0.060(6) 0.031(4) 0.015(4) -0.019(5) -0.044(6)
C44 0.155(13) 0.101(9) 0.057(6) 0.026(6) -0.017(7) -0.085(9)
O1 0.016(2) 0.021(2) 0.027(2) 0.0024(18) 0.0006(17) 0.0013(17)

loop_
_atom_type_symbol
_atom_type_description
_atom_type_scat_dispersion_real
_atom_type_scat_dispersion_imag
_atom_type_scat_source
C C 0.0033 0.0016 'International Tables Vol C Tables 4.2.6.8 and 6.1.1.4'
H H 0.0000 0.0000 'International Tables Vol C Tables 4.2.6.8 and 6.1.1.4'
N N 0.0061 0.0033 'International Tables Vol C Tables 4.2.6.8 and 6.1.1.4'
O O 0.0106 0.0060 'International Tables Vol C Tables 4.2.6.8 and 6.1.1.4'
P P 0.1023 0.0942 'International Tables Vol C Tables 4.2.6.8 and 6.1.1.4'
Zn Zn 0.2839 1.4301 'International Tables Vol C Tables 4.2.6.8 and 6.1.1.4'
Mo Mo -1.6832 0.6857 'International Tables Vol C Tables 4.2.6.8 and 6.1.1.4'

loop_
_geom_angle_atom_site_label_1
_geom_angle_atom_site_label_2
_geom_angle_atom_site_label_3
_geom_angle
_geom_angle_site_symmetry_1
_geom_angle_site_symmetry_3
O13 Mo1 O10 101.0(2) . .
O13 Mo1 O9 100.2(2) . .
O10 Mo1 O9 102.1(2) . .
O13 Mo1 O11 100.7(2) . .
O10 Mo1 O11 97.34(19) . .
O9 Mo1 O11 148.08(17) . .
O13 Mo1 O16 173.62(17) . .
O10 Mo1 O16 85.20(18) . .
O9 Mo1 O16 79.92(16) . .
O11 Mo1 O16 76.71(15) . .
O13 Mo1 O2 87.10(17) . .
O10 Mo1 O2 165.70(18) . .
O9 Mo1 O2 87.93(16) . .
O11 Mo1 O2 69.36(15) . .
O16 Mo1 O2 86.53(14) . .
O4 Mo2 O8 103.1(2) . .
O4 Mo2 O11 97.6(2) . .
O8 Mo2 O11 100.35(19) . .
O4 Mo2 O23 100.7(2) . .
O8 Mo2 O23 93.16(19) . .
O11 Mo2 O23 154.10(17) . .
O4 Mo2 O2 157.14(18) . .
O8 Mo2 O2 98.92(18) . .
O11 Mo2 O2 72.25(15) . .
O23 Mo2 O2 83.95(15) . .
O4 Mo2 O7 87.05(18) . .
O8 Mo2 O7 163.72(18) . .
O11 Mo2 O7 90.69(15) . .
O23 Mo2 O7 72.25(15) . .
O2 Mo2 O7 72.96(14) . .
O20 Mo4 O3 104.2(2) . .
O20 Mo4 O18 94.67(19) . .
O3 Mo4 O18 102.6(2) . .
O20 Mo4 O19 100.0(2) . .
O3 Mo4 O19 93.85(19) . .
O18 Mo4 O19 154.55(17) . .
O20 Mo4 O21 96.52(19) . .
O3 Mo4 O21 157.96(19) . .
O18 Mo4 O21 82.81(16) . .
O19 Mo4 O21 75.00(16) . .
O20 Mo4 O17 164.05(17) . .
O3 Mo4 O17 87.29(19) . .
O18 Mo4 O17 71.74(15) . .
O19 Mo4 O17 90.02(16) . .
O21 Mo4 O17 74.00(14) . .
O12 Mo5 O5 102.6(2) . .
O12 Mo5 O19 100.18(19) . .
O5 Mo5 O19 99.5(2) . .
O12 Mo5 O9 103.53(19) . .
O5 Mo5 O9 97.3(2) . .
O19 Mo5 O9 147.06(17) . .
O12 Mo5 O14 86.91(19) . .
O5 Mo5 O14 170.49(19) . .
O19 Mo5 O14 79.03(17) . .
O9 Mo5 O14 79.76(16) . .
O12 Mo5 O21 168.80(18) . .
O5 Mo5 O21 84.18(18) . .
O19 Mo5 O21 69.64(15) . .
O9 Mo5 O21 84.20(15) . .
O14 Mo5 O21 86.52(14) . .
O15 Mo3 O6 102.7(2) . .
O15 Mo3 O18 98.42(18) . .
O6 Mo3 O18 101.1(2) . .
O15 Mo3 O23 100.81(19) . .
O6 Mo3 O23 99.1(2) . .
O18 Mo3 O23 148.24(16) . .
O15 Mo3 O17 166.26(17) . .
O6 Mo3 O17 90.21(18) . .
O18 Mo3 O17 74.12(15) . .
O23 Mo3 O17 81.53(16) . .
O15 Mo3 O7 88.48(18) . .
O6 Mo3 O7 167.79(17) . .
O18 Mo3 O7 81.87(15) . .
O23 Mo3 O7 73.65(15) . .
O17 Mo3 O7 79.14(14) . .
O1 Zn1 O22 131.28(17) 1_455 .
O1 Zn1 O24 94.20(18) 1_455 .
O22 Zn1 O24 86.66(18) . .
O1 Zn1 N1 114.24(18) 1_455 .
O22 Zn1 N1 114.48(18) . .
O24 Zn1 N1 88.60(19) . .
O1 Zn1 N4 97.65(18) 1_455 .
O22 Zn1 N4 87.20(18) . .
O24 Zn1 N4 167.94(19) . .
N1 Zn1 N4 84.52(19) . .
O1 P1 O16 112.0(2) . .
O1 P1 O7 108.9(2) . .
O16 P1 O7 108.9(2) . .
O1 P1 O21 111.3(2) . .
O16 P1 O21 106.7(2) . .
O7 P1 O21 108.9(2) . .
O22 P2 O14 113.1(2) . .
O22 P2 O17 110.5(2) . .
O14 P2 O17 108.9(2) . .
O22 P2 O2 109.0(2) . .
O14 P2 O2 106.7(2) . .
O17 P2 O2 108.6(2) . .
Mo3 O23 Mo2 119.8(2) . .
Mo1 O9 Mo5 147.2(2) . .
P2 O22 Zn1 143.2(3) . .
P1 O21 Mo4 130.7(2) . .
P1 O21 Mo5 133.4(2) . .
Mo4 O21 Mo5 93.80(14) . .
Mo5 O19 Mo4 120.7(2) . .
Mo3 O18 Mo4 121.9(2) . .
P2 O17 Mo3 128.1(2) . .
P2 O17 Mo4 128.2(2) . .
Mo3 O17 Mo4 92.14(14) . .
P1 O16 Mo1 124.0(2) . .
C15 N4 C14 118.7(5) . .
C15 N4 Zn1 117.2(4) . .
C14 N4 Zn1 122.7(4) . .
P2 O14 Mo5 126.1(2) . .
C6 N3 C12 110.3(5) . .
C6 N3 H3B 124.9 . .
C12 N3 H3B 124.9 . .
Mo2 O11 Mo1 120.39(19) . .
C18 N6 C24 108.4(5) . .
C18 N6 H6A 125.8 . .
C24 N6 H6A 125.8 . .
N4 C14 C13 121.9(6) . .
N4 C14 H14A 119.0 . .
C13 C14 H14A 119.0 . .
C6 N2 C7 109.0(5) . .
Zn1 O24 H1 107(5) . .
Zn1 O24 H2 81(5) . .
H1 O24 H2 110.2(18) . .
C4 C5 C1 118.6(6) . .
C4 C5 H5A 120.7 . .
C1 C5 H5A 120.7 . .
C3 N1 C2 118.5(5) . .
C3 N1 Zn1 112.1(4) . .
C2 N1 Zn1 129.1(4) . .
P1 O7 Mo3 127.1(2) . .
P1 O7 Mo2 129.4(2) . .
Mo3 O7 Mo2 94.15(14) . .
C9 C8 C7 117.3(6) . .
C9 C8 H8A 121.4 . .
C7 C8 H8A 121.4 . .
C16 C17 C13 120.6(6) . .
C16 C17 H17A 119.7 . .
C13 C17 H17A 119.7 . .
N6 C18 N5 109.1(5) . .
N6 C18 C13 125.5(6) . .
N5 C18 C13 125.4(5) . .
C19 C24 N6 106.6(6) . .
C19 C24 C23 122.9(6) . .
N6 C24 C23 130.4(6) . .
C17 C13 C14 116.9(6) . .
C17 C13 C18 121.7(6) . .
C14 C13 C18 121.5(6) . .
C2 C1 C5 117.9(6) . .
C2 C1 C6 121.0(5) . .
C5 C1 C6 121.1(5) . .
N1 C3 C4 123.5(6) . .
N1 C3 H3A 118.3 . .
C4 C3 H3A 118.3 . .
C18 N5 C19 108.8(5) . .
C21 C20 C19 117.3(7) . .
C21 C20 H20A 121.3 . .
C19 C20 H20A 121.3 . .
C24 C19 C20 121.3(6) . .
C24 C19 N5 107.1(5) . .
C20 C19 N5 131.6(6) . .
N4 C15 C16 121.9(6) . .
N4 C15 H15A 119.1 . .
C16 C15 H15A 119.1 . .
N1 C2 C1 122.9(6) . .
N1 C2 H2A 118.5 . .
C1 C2 H2A 118.5 . .
C17 C16 C15 120.0(6) . .
C17 C16 H16A 120.0 . .
C15 C16 H16A 120.0 . .
C10 C11 C12 115.9(6) . .
C10 C11 H11A 122.0 . .
C12 C11 H11A 122.0 . .
C12 C7 N2 105.8(5) . .
C12 C7 C8 121.1(6) . .
N2 C7 C8 133.1(6) . .
C22 C23 C24 114.3(6) . .
C22 C23 H23A 122.9 . .
C24 C23 H23A 122.9 . .
C7 C12 C11 122.6(6) . .
C7 C12 N3 106.6(5) . .
C11 C12 N3 130.7(6) . .
N3 C6 N2 108.3(5) . .
N3 C6 C1 125.6(5) . .
N2 C6 C1 126.0(5) . .
C20 C21 C22 121.7(7) . .
C20 C21 H21A 119.2 . .
C22 C21 H21A 119.2 . .
C8 C9 C10 122.3(6) . .
C8 C9 H9A 118.9 . .
C10 C9 H9A 118.9 . .
C11 C10 C9 120.8(7) . .
C11 C10 H10A 119.6 . .
C9 C10 H10A 119.6 . .
C30 N9 C36 107.7(6) . .
C30 N9 H9B 126.1 . .
C36 N9 H9B 126.1 . .
C36 C35 C34 116.7(7) . .
C36 C35 H35A 121.6 . .
C34 C35 H35A 121.6 . .
C29 C25 C26 119.7(7) . .
C29 C25 C30 122.2(7) . .
C26 C25 C30 118.1(7) . .
C32 C31 N8 130.8(7) . .
C32 C31 C36 121.0(7) . .
N8 C31 C36 108.2(6) . .
C30 N8 C31 106.8(6) . .
C30 N8 H8B 126.6 . .
C31 N8 H8B 126.6 . .
N8 C30 N9 111.8(6) . .
N8 C30 C25 124.1(7) . .
N9 C30 C25 124.0(7) . .
C35 C36 N9 132.8(7) . .
C35 C36 C31 121.7(7) . .
N9 C36 C31 105.5(6) . .
C31 C32 C33 117.5(8) . .
C31 C32 H32A 121.3 . .
C33 C32 H32A 121.3 . .
C35 C34 C33 122.3(7) . .
C35 C34 H34A 118.9 . .
C33 C34 H34A 118.9 . .
C25 C29 C28 120.4(8) . .
C25 C29 H29A 119.8 . .
C28 C29 H29A 119.8 . .
N12 C42 N11 111.3(7) . .
N12 C42 C37 125.4(7) . .
N11 C42 C37 123.2(7) . .
C38 N10 C39 118.9(7) . .
C38 N10 H10B 120.6 . .
C39 N10 H10B 120.6 . .
C42 N12 C48 106.4(8) . .
C42 N12 H12A 126.8 . .
C48 N12 H12A 126.8 . .
C39 C40 C41 123.2(6) . .
C39 C40 H40A 118.4 . .
C41 C40 H40A 118.4 . .
C40 C41 C37 121.1(7) . .
C40 C41 H41A 119.5 . .
C37 C41 H41A 119.5 . .
N10 C38 C37 120.4(6) . .
N10 C38 H38A 119.8 . .
C37 C38 H38A 119.8 . .
C41 C37 C38 116.8(7) . .
C41 C37 C42 118.9(6) . .
C38 C37 C42 124.3(6) . .
C42 N11 C43 108.6(8) . .
C42 N11 H11B 125.7 . .
C43 N11 H11B 125.7 . .
C5 C4 C3 118.4(6) . .
C5 C4 H4A 120.8 . .
C3 C4 H4A 120.8 . .
C40 C39 N10 119.7(7) . .
C40 C39 H39A 120.2 . .
N10 C39 H39A 120.2 . .
C26 N7 C27 122.6(8) . .
C26 N7 H7A 118.7 . .
C27 N7 H7A 118.7 . .
C34 C33 C32 120.8(7) . .
C34 C33 H33A 119.6 . .
C32 C33 H33A 119.6 . .
C23 C22 C21 122.4(6) . .
C23 C22 H22A 118.8 . .
C21 C22 H22A 118.8 . .
C27 C28 C29 118.8(8) . .
C27 C28 H28A 120.6 . .
C29 C28 H28A 120.6 . .
N7 C26 C25 119.2(8) . .
N7 C26 H26A 120.4 . .
C25 C26 H26A 120.4 . .
N7 C27 C28 119.3(8) . .
N7 C27 H27A 120.3 . .
C28 C27 H27A 120.3 . .
C43 C48 N12 109.7(8) . .
C43 C48 C47 119.0(11) . .
N12 C48 C47 131.3(13) . .
C48 C43 N11 104.0(8) . .
C48 C43 C44 122.5(11) . .
N11 C43 C44 133.5(12) . .
C45 C44 C43 114.2(14) . .
C45 C44 H44A 122.9 . .
C43 C44 H44A 122.9 . .
P2 O2 Mo2 129.2(2) . .
P2 O2 Mo1 132.4(2) . .
Mo2 O2 Mo1 97.24(15) . .
H3 O1W H4 108.9(18) . .
H5 O2W H6 110.3(18) . .
H7 O3W H8 109.8(18) . .
H9 O4W H10 108.1(18) . .
H11 O5W H12 108.6(18) . .
C45 C46 C47 129.4(16) . .
C45 C46 H46A 115.3 . .
C47 C46 H46A 115.3 . .
C48 C47 C46 112.4(13) . .
C48 C47 H47A 123.8 . .
C46 C47 H47A 123.8 . .
C46 C45 C44 122.1(16) . .
C46 C45 H45A 119.0 . .
C44 C45 H45A 119.0 . .
P1 O1 Zn1 136.8(3) . 1_655

loop_
_geom_bond_atom_site_label_1
_geom_bond_atom_site_label_2
_geom_bond_distance
_geom_bond_site_symmetry_2
Mo1 O13 1.712(4) .
Mo1 O10 1.723(4) .
Mo1 O9 1.874(4) .
Mo1 O11 1.969(4) .
Mo1 O16 2.263(4) .
Mo1 O2 2.310(4) .
Mo2 O4 1.700(4) .
Mo2 O8 1.715(4) .
Mo2 O11 1.936(4) .
Mo2 O23 1.969(4) .
Mo2 O2 2.205(4) .
Mo2 O7 2.311(4) .
Mo4 O20 1.701(4) .
Mo4 O3 1.722(4) .
Mo4 O18 1.940(4) .
Mo4 O19 1.952(4) .
Mo4 O21 2.179(4) .
Mo4 O17 2.373(4) .
Mo5 O12 1.699(4) .
Mo5 O5 1.723(5) .
Mo5 O19 1.925(4) .
Mo5 O9 1.933(4) .
Mo5 O14 2.231(4) .
Mo5 O21 2.430(4) .
Mo3 O15 1.711(4) .
Mo3 O6 1.717(4) .
Mo3 O18 1.907(4) .
Mo3 O23 1.921(4) .
Mo3 O17 2.296(4) .
Mo3 O7 2.285(4) .
Zn1 O1 1.979(4) 1_455
Zn1 O22 1.987(4) .
Zn1 O24 2.127(5) .
Zn1 N1 2.160(5) .
Zn1 N4 2.218(5) .
P1 O1 1.524(4) .
P1 O16 1.528(4) .
P1 O7 1.559(4) .
P1 O21 1.561(4) .
P2 O22 1.518(4) .
P2 O14 1.520(4) .
P2 O17 1.559(4) .
P2 O2 1.569(4) .
N4 C15 1.333(8) .
N4 C14 1.351(8) .
N3 C6 1.317(7) .
N3 C12 1.392(8) .
N3 H3B 0.8600 .
N6 C18 1.339(8) .
N6 C24 1.396(8) .
N6 H6A 0.8600 .
C14 C13 1.403(9) .
C14 H14A 0.9300 .
N2 C6 1.360(8) .
N2 C7 1.401(8) .
O24 H1 0.837(10) .
O24 H2 0.836(10) .
C5 C4 1.397(10) .
C5 C1 1.394(9) .
C5 H5A 0.9300 .
N1 C3 1.326(8) .
N1 C2 1.327(8) .
C8 C9 1.361(10) .
C8 C7 1.376(9) .
C8 H8A 0.9300 .
C17 C16 1.317(9) .
C17 C13 1.412(9) .
C17 H17A 0.9300 .
C18 N5 1.339(8) .
C18 C13 1.455(8) .
C24 C19 1.375(9) .
C24 C23 1.407(9) .
C1 C2 1.403(8) .
C1 C6 1.451(8) .
C3 C4 1.381(9) .
C3 H3A 0.9300 .
N5 C19 1.385(8) .
C20 C21 1.357(10) .
C20 C19 1.389(9) .
C20 H20A 0.9300 .
C15 C16 1.394(9) .
C15 H15A 0.9300 .
C2 H2A 0.9300 .
C16 H16A 0.9300 .
C11 C10 1.394(9) .
C11 C12 1.382(9) .
C11 H11A 0.9300 .
C7 C12 1.392(9) .
C23 C22 1.396(10) .
C23 H23A 0.9300 .
C21 C22 1.401(10) .
C21 H21A 0.9300 .
C9 C10 1.407(10) .
C9 H9A 0.9300 .
C10 H10A 0.9300 .
N9 C30 1.348(9) .
N9 C36 1.382(9) .
N9 H9B 0.8600 .
C35 C36 1.389(10) .
C35 C34 1.363(11) .
C35 H35A 0.9300 .
C25 C29 1.371(11) .
C25 C26 1.386(11) .
C25 C30 1.470(10) .
C31 C32 1.374(11) .
C31 N8 1.382(9) .
C31 C36 1.411(10) .
N8 C30 1.323(9) .
N8 H8B 0.8600 .
C32 C33 1.386(11) .
C32 H32A 0.9300 .
C34 C33 1.412(12) .
C34 H34A 0.9300 .
C29 C28 1.384(11) .
C29 H29A 0.9300 .
C42 N12 1.293(10) .
C42 N11 1.347(10) .
C42 C37 1.464(10) .
N10 C38 1.388(9) .
N10 C39 1.355(10) .
N10 H10B 0.8600 .
N12 C48 1.386(12) .
N12 H12A 0.8600 .
C40 C39 1.325(10) .
C40 C41 1.304(10) .
C40 H40A 0.9300 .
C41 C37 1.382(9) .
C41 H41A 0.9300 .
C38 C37 1.387(9) .
C38 H38A 0.9300 .
N11 C43 1.382(11) .
N11 H11B 0.8600 .
C4 H4A 0.9300 .
C39 H39A 0.9300 .
N7 C26 1.342(10) .
N7 C27 1.350(12) .
N7 H7A 0.8600 .
C33 H33A 0.9300 .
C22 H22A 0.9300 .
C28 C27 1.392(12) .
C28 H28A 0.9300 .
C26 H26A 0.9300 .
C27 H27A 0.9300 .
C48 C43 1.378(16) .
C48 C47 1.394(16) .
C43 C44 1.389(14) .
C44 C45 1.466(17) .
C44 H44A 0.9300 .
O1W H3 0.842(10) .
O1W H4 0.840(10) .
O2W H5 0.833(10) .
O2W H6 0.839(10) .
O3W H7 0.840(10) .
O3W H8 0.837(10) .
O4W H9 0.843(10) .
O4W H10 0.845(10) .
O5W H11 0.841(10) .
O5W H12 0.844(10) .
C46 C45 1.075(15) .
C46 C47 1.484(17) .
C46 H46A 0.9300 .
C47 H47A 0.9300 .
C45 H45A 0.9300 .
O1 Zn1 1.979(4) 1_655
